data_2022515
loop_
_publ_author_name
'Yu, Hao'
'Gray, Danielle L.'
'Woods, Toby J.'
'Moore, Jeffrey S.'

_publ_section_title
;
 Trioxazolo[2^3^]metacyclophane: synthesis, structural analysis, and
 optical properties
;
_journal_coeditor_code EQ3005
_journal_issue 2
_journal_name_full 'Acta Crystallographica Section C'
_journal_page_first
;
;
_journal_paper_doi 10.1107/S2053229622000298
_journal_volume 78
_journal_year 2022
_chemical_formula_iupac 'C27 H15 N3 O3'
_chemical_formula_moiety 'C27 H15 N3 O3'
_chemical_formula_sum 'C27 H15 N3 O3'
_chemical_formula_weight 429.42
_chemical_name_common
;
Trioxazolo[2^3^]metacyclophane
;
_chemical_name_systematic
;
Trioxazolo[2^3^]metacyclophane
;
_space_group_crystal_system monoclinic
_space_group_IT_number 14
_space_group_name_Hall '-P 2ybc'
_space_group_name_H-M_alt 'P 1 21/c 1'
_atom_sites_solution_hydrogens geom
_audit_creation_method SHELXL-2014/7
_cell_angle_alpha 90
_cell_angle_beta 90.3606(10)
_cell_angle_gamma 90
_cell_formula_units_Z 4
_cell_length_a 14.1863(4)
_cell_length_b 7.4446(2)
_cell_length_c 18.3380(5)
_cell_measurement_reflns_used 14248
_cell_measurement_temperature 100(2)
_cell_measurement_theta_max 25.36
_cell_measurement_theta_min 2.64
_cell_volume 1936.66(9)
_computing_cell_refinement
;
SAINT (Bruker, 2014)
;
_computing_data_collection
;
APEX3 (Bruker, 2016)
;
_computing_data_reduction
;
SAINT  (Bruker, 2014), XPREP (Bruker, 2014) and SADABS (Krause
<i>et al.</i>, 2015)
;
_computing_molecular_graphics
;
SHELXTL (Bruker, 2014) and CrystalMaker (Palmer, 2014)
;
_computing_publication_material
;
XCIF (Bruker, 2014)
;
_computing_structure_refinement
;
SHELXL2014 (Sheldrick, 2015b)
;
_computing_structure_solution
;
SHELXT2014 (Sheldrick, 2015a)
;
_diffrn_ambient_temperature 100(2)
_diffrn_measured_fraction_theta_full 0.999
_diffrn_measured_fraction_theta_max 0.999
_diffrn_measurement_device 'Bruker D8 Venture/Photon 100'
_diffrn_measurement_method 'profile data from \f and \w scans'
_diffrn_radiation_monochromator 'multilayer mirrors'
_diffrn_radiation_source 'microfocus sealed tube'
_diffrn_radiation_type MoK\a
_diffrn_radiation_wavelength 0.71073
_diffrn_reflns_av_R_equivalents 0.0459
_diffrn_reflns_av_unetI/netI 0.0234
_diffrn_reflns_limit_h_max 17
_diffrn_reflns_limit_h_min -17
_diffrn_reflns_limit_k_max 8
_diffrn_reflns_limit_k_min -8
_diffrn_reflns_limit_l_max 22
_diffrn_reflns_limit_l_min -22
_diffrn_reflns_number 29490
_diffrn_reflns_theta_full 25.242
_diffrn_reflns_theta_max 25.374
_diffrn_reflns_theta_min 2.637
_exptl_absorpt_coefficient_mu 0.098
_exptl_absorpt_correction_T_max 0.99447
_exptl_absorpt_correction_T_min 0.97629
_exptl_absorpt_correction_type multi-scan
_exptl_absorpt_process_details
;
(SADABS; Krause <i>et al.</i>,  2015)
;
_exptl_crystal_colour colourless
_exptl_crystal_density_diffrn 1.473
_exptl_crystal_density_method 'not measured'
_exptl_crystal_description rod
_exptl_crystal_F_000 888
_exptl_crystal_size_max 0.348
_exptl_crystal_size_mid 0.096
_exptl_crystal_size_min 0.09
_refine_diff_density_max 0.209
_refine_diff_density_min -0.215
_refine_ls_extinction_coef 0.0238(13)
_refine_ls_extinction_expression Fc^*^=kFc[1+0.001xFc^2^\l^3^/sin(2\q)]^-1/4^
_refine_ls_extinction_method
;
SHELXL2014 (Sheldrick, 2015b)
;
_refine_ls_goodness_of_fit_ref 1.072
_refine_ls_hydrogen_treatment constr
_refine_ls_matrix_type full
_refine_ls_number_parameters 299
_refine_ls_number_reflns 3543
_refine_ls_number_restraints 0
_refine_ls_restrained_S_all 1.072
_refine_ls_R_factor_all 0.0454
_refine_ls_R_factor_gt 0.0370
_refine_ls_shift/su_max 0.000
_refine_ls_shift/su_mean 0.000
_refine_ls_structure_factor_coef Fsqd
_refine_ls_weighting_details 'w=1/[\s^2^(Fo^2^)+(0.0321P)^2^+1.4734P] where P=(Fo^2^+2Fc^2^)/3'
_refine_ls_weighting_scheme calc
_refine_ls_wR_factor_gt 0.0864
_refine_ls_wR_factor_ref 0.0907
_reflns_number_gt 3059
_reflns_number_total 3543
_reflns_threshold_expression 'I > 2\s(I)'
_cod_data_source_file eq3005sup1.cif
_cod_data_source_block I
_cod_original_sg_symbol_H-M 'P 21/c'
_cod_database_code 2022515
_shelx_space_group_comment
;
The symmetry employed for this shelxl refinement is uniquely defined
by the following loop, which should always be used as a source of
symmetry information in preference to the above space-group names.
They are only intended as comments.
;
_shelx_estimated_absorpt_t_min 0.967
_shelx_estimated_absorpt_t_max 0.991

loop_
_space_group_symop_operation_xyz
'x, y, z'
'-x, y+1/2, -z+1/2'
'-x, -y, -z'
'x, -y-1/2, z-1/2'

loop_
_atom_site_type_symbol
_atom_site_label
_atom_site_fract_x
_atom_site_fract_y
_atom_site_fract_z
_atom_site_U_iso_or_equiv
_atom_site_adp_type
_atom_site_calc_flag
_atom_site_occupancy
_atom_site_disorder_assembly
_atom_site_disorder_group
O O1 0.25521(9) 1.17960(17) 0.55661(7) 0.0307(3) Uani d 1 . .
O O2 0.52062(8) 0.91417(16) 0.90810(6) 0.0226(3) Uani d 1 . .
O O3 0.14470(8) 0.22834(16) 0.75091(6) 0.0246(3) Uani d 1 . .
N N1 0.10693(10) 1.08426(18) 0.56060(7) 0.0203(3) Uani d 1 . .
N N2 0.59511(9) 0.94354(18) 0.80225(7) 0.0155(3) Uani d 1 . .
N N3 0.21600(9) 0.27953(18) 0.85737(7) 0.0178(3) Uani d 1 . .
C C1 0.16490(13) 1.2051(2) 0.53759(10) 0.0288(4) Uani d 1 . .
H H1 0.1449 1.3049 0.5092 0.035 Uiso calc 1 . .
C C2 0.25443(12) 1.0216(2) 0.59694(8) 0.0197(4) Uani d 1 . .
C C3 0.34764(11) 0.9537(2) 0.61972(8) 0.0175(3) Uani d 1 . .
C C4 0.41099(12) 0.8996(2) 0.56582(9) 0.0203(4) Uani d 1 . .
H H4 0.3924 0.9022 0.5160 0.024 Uiso calc 1 . .
C C5 0.50090(12) 0.8421(2) 0.58482(9) 0.0214(4) Uani d 1 . .
H H5 0.5432 0.8041 0.5480 0.026 Uiso calc 1 . .
C C6 0.52924(11) 0.8398(2) 0.65725(9) 0.0185(4) Uani d 1 . .
H H6 0.5910 0.8006 0.6698 0.022 Uiso calc 1 . .
C C7 0.46724(11) 0.8951(2) 0.71194(8) 0.0162(3) Uani d 1 . .
C C8 0.37659(11) 0.9524(2) 0.69260(8) 0.0167(3) Uani d 1 . .
H H8 0.3343 0.9908 0.7294 0.020 Uiso calc 1 . .
C C9 0.50052(11) 0.9019(2) 0.78802(9) 0.0162(3) Uani d 1 . .
C C10 0.60120(11) 0.9496(2) 0.87279(9) 0.0206(4) Uani d 1 . .
H H10 0.6584 0.9770 0.8976 0.025 Uiso calc 1 . .
C C11 0.45585(11) 0.8824(2) 0.85275(8) 0.0169(3) Uani d 1 . .
C C12 0.36130(11) 0.8241(2) 0.87417(8) 0.0159(3) Uani d 1 . .
C C13 0.31515(11) 0.8982(2) 0.93425(8) 0.0185(4) Uani d 1 . .
H H13 0.3428 0.9950 0.9604 0.022 Uiso calc 1 . .
C C14 0.22854(12) 0.8292(2) 0.95536(9) 0.0205(4) Uani d 1 . .
H H14 0.1968 0.8809 0.9957 0.025 Uiso calc 1 . .
C C15 0.18761(11) 0.6858(2) 0.91855(9) 0.0195(4) Uani d 1 . .
H H15 0.1287 0.6390 0.9340 0.023 Uiso calc 1 . .
C C16 0.23344(11) 0.6107(2) 0.85856(8) 0.0165(3) Uani d 1 . .
C C17 0.31929(11) 0.6826(2) 0.83626(8) 0.0160(3) Uani d 1 . .
H H17 0.3496 0.6344 0.7946 0.019 Uiso calc 1 . .
C C18 0.19925(11) 0.4443(2) 0.82283(9) 0.0178(4) Uani d 1 . .
C C19 0.18240(11) 0.1612(2) 0.81212(9) 0.0217(4) Uani d 1 . .
H H19 0.1845 0.0359 0.8218 0.026 Uiso calc 1 . .
C C20 0.15639(11) 0.4127(2) 0.75790(9) 0.0184(4) Uani d 1 . .
C C21 0.11910(11) 0.5233(2) 0.69836(9) 0.0185(4) Uani d 1 . .
C C22 0.04212(12) 0.4601(2) 0.65821(9) 0.0223(4) Uani d 1 . .
H H22 0.0156 0.3462 0.6691 0.027 Uiso calc 1 . .
C C23 0.00435(12) 0.5636(2) 0.60243(9) 0.0234(4) Uani d 1 . .
H H23 -0.0479 0.5196 0.5752 0.028 Uiso calc 1 . .
C C24 0.04187(11) 0.7301(2) 0.58595(9) 0.0207(4) Uani d 1 . .
H H24 0.0141 0.8015 0.5486 0.025 Uiso calc 1 . .
C C25 0.12098(11) 0.7937(2) 0.62434(8) 0.0178(3) Uani d 1 . .
C C26 0.15890(11) 0.6899(2) 0.68061(9) 0.0180(3) Uani d 1 . .
H H26 0.2122 0.7324 0.7071 0.022 Uiso calc 1 . .
C C27 0.16367(12) 0.9627(2) 0.59926(8) 0.0186(4) Uani d 1 . .

loop_
_atom_site_aniso_label
_atom_site_aniso_U_11
_atom_site_aniso_U_22
_atom_site_aniso_U_33
_atom_site_aniso_U_12
_atom_site_aniso_U_13
_atom_site_aniso_U_23
O1 0.0373(8) 0.0240(7) 0.0306(7) -0.0071(6) -0.0133(6) 0.0080(6)
O2 0.0239(6) 0.0246(7) 0.0194(6) -0.0007(5) -0.0029(5) 0.0013(5)
O3 0.0270(6) 0.0198(6) 0.0269(7) -0.0022(5) 0.0020(5) 0.0016(5)
N1 0.0275(8) 0.0150(7) 0.0184(7) 0.0019(6) -0.0082(6) 0.0015(6)
N2 0.0144(7) 0.0163(7) 0.0158(7) 0.0003(5) -0.0023(5) 0.0030(5)
N3 0.0174(7) 0.0167(7) 0.0193(7) -0.0010(6) 0.0025(5) 0.0046(6)
C1 0.0367(10) 0.0203(9) 0.0291(10) 0.0001(8) -0.0178(8) 0.0054(8)
C2 0.0291(9) 0.0160(8) 0.0139(8) -0.0020(7) -0.0053(7) 0.0012(6)
C3 0.0224(8) 0.0123(8) 0.0178(8) -0.0047(6) -0.0016(6) 0.0020(6)
C4 0.0308(9) 0.0171(8) 0.0130(8) -0.0071(7) -0.0008(7) 0.0002(6)
C5 0.0269(9) 0.0185(9) 0.0188(8) -0.0055(7) 0.0068(7) -0.0034(7)
C6 0.0186(8) 0.0141(8) 0.0227(8) -0.0030(6) 0.0026(7) 0.0003(7)
C7 0.0197(8) 0.0127(8) 0.0162(8) -0.0029(6) 0.0000(6) 0.0013(6)
C8 0.0201(8) 0.0153(8) 0.0149(8) -0.0020(6) 0.0021(6) 0.0014(6)
C9 0.0162(8) 0.0134(8) 0.0189(8) 0.0013(6) -0.0016(6) 0.0009(6)
C10 0.0178(8) 0.0210(9) 0.0231(9) -0.0006(7) -0.0029(7) 0.0027(7)
C11 0.0198(8) 0.0138(8) 0.0170(8) 0.0012(6) -0.0040(6) -0.0005(6)
C12 0.0191(8) 0.0158(8) 0.0129(7) 0.0037(6) -0.0009(6) 0.0047(6)
C13 0.0252(9) 0.0173(8) 0.0129(8) 0.0036(7) -0.0009(6) 0.0016(6)
C14 0.0271(9) 0.0193(9) 0.0151(8) 0.0076(7) 0.0057(7) 0.0025(7)
C15 0.0193(8) 0.0204(9) 0.0187(8) 0.0031(7) 0.0035(6) 0.0074(7)
C16 0.0186(8) 0.0154(8) 0.0154(8) 0.0031(6) -0.0010(6) 0.0046(6)
C17 0.0187(8) 0.0170(8) 0.0124(7) 0.0043(6) 0.0007(6) 0.0016(6)
C18 0.0150(8) 0.0186(9) 0.0200(8) 0.0010(6) 0.0047(6) 0.0039(7)
C19 0.0215(8) 0.0175(9) 0.0260(9) 0.0007(7) 0.0037(7) 0.0062(7)
C20 0.0172(8) 0.0166(8) 0.0216(8) -0.0007(6) 0.0042(6) 0.0017(7)
C21 0.0188(8) 0.0202(9) 0.0165(8) 0.0026(7) 0.0021(6) -0.0007(7)
C22 0.0211(9) 0.0227(9) 0.0232(9) -0.0032(7) 0.0017(7) 0.0002(7)
C23 0.0169(8) 0.0323(10) 0.0209(8) -0.0032(7) -0.0018(7) 0.0000(7)
C24 0.0174(8) 0.0277(9) 0.0169(8) 0.0035(7) 0.0000(6) 0.0021(7)
C25 0.0179(8) 0.0198(9) 0.0157(8) 0.0025(7) 0.0018(6) -0.0016(7)
C26 0.0177(8) 0.0204(9) 0.0158(8) 0.0011(7) -0.0015(6) -0.0020(7)
C27 0.0252(9) 0.0175(8) 0.0130(7) 0.0035(7) -0.0036(6) -0.0016(6)

loop_
_atom_type_symbol
_atom_type_description
_atom_type_scat_dispersion_real
_atom_type_scat_dispersion_imag
_atom_type_scat_source
C C 0.0033 0.0016 'International Tables Vol C Tables 4.2.6.8 and 6.1.1.4'
H H 0.0000 0.0000 'International Tables Vol C Tables 4.2.6.8 and 6.1.1.4'
N N 0.0061 0.0033 'International Tables Vol C Tables 4.2.6.8 and 6.1.1.4'
O O 0.0106 0.0060 'International Tables Vol C Tables 4.2.6.8 and 6.1.1.4'

loop_
_exptl_crystal_face_index_h
_exptl_crystal_face_index_k
_exptl_crystal_face_index_l
_exptl_crystal_face_perp_dist
1.00 0.00 0.00 0.0450
-1.00 0.00 0.00 0.0120
0.00 1.00 0.00 0.1490
0.00 -1.00 0.00 0.1740
0.00 0.00 1.00 0.0480

loop_
_geom_angle_atom_site_label_1
_geom_angle_atom_site_label_2
_geom_angle_atom_site_label_3
_geom_angle_site_symmetry_1
_geom_angle_site_symmetry_3
_geom_angle
_geom_angle_publ_flag
C1 O1 C2 . . 104.33(14) ?
C10 O2 C11 . . 104.06(12) ?
C19 O3 C20 . . 104.20(13) ?
C1 N1 C27 . . 104.48(14) ?
C10 N2 C9 . . 104.56(13) ?
C19 N3 C18 . . 104.17(13) ?
N1 C1 O1 . . 115.25(15) ?
N1 C1 H1 . . 122.4 ?
O1 C1 H1 . . 122.4 ?
C27 C2 O1 . . 107.46(14) ?
C27 C2 C3 . . 136.72(15) ?
O1 C2 C3 . . 115.54(14) ?
C8 C3 C4 . . 119.20(15) ?
C8 C3 C2 . . 122.14(15) ?
C4 C3 C2 . . 118.53(14) ?
C5 C4 C3 . . 120.32(15) ?
C5 C4 H4 . . 119.8 ?
C3 C4 H4 . . 119.8 ?
C6 C5 C4 . . 120.35(15) ?
C6 C5 H5 . . 119.8 ?
C4 C5 H5 . . 119.8 ?
C5 C6 C7 . . 120.22(15) ?
C5 C6 H6 . . 119.9 ?
C7 C6 H6 . . 119.9 ?
C8 C7 C6 . . 119.27(14) ?
C8 C7 C9 . . 121.27(14) ?
C6 C7 C9 . . 119.36(14) ?
C3 C8 C7 . . 120.63(15) ?
C3 C8 H8 . . 119.7 ?
C7 C8 H8 . . 119.7 ?
C11 C9 N2 . . 108.24(14) ?
C11 C9 C7 . . 132.62(15) ?
N2 C9 C7 . . 119.08(14) ?
N2 C10 O2 . . 114.99(14) ?
N2 C10 H10 . . 122.5 ?
O2 C10 H10 . . 122.5 ?
C9 C11 O2 . . 108.14(14) ?
C9 C11 C12 . . 134.39(15) ?
O2 C11 C12 . . 117.26(13) ?
C17 C12 C13 . . 119.35(15) ?
C17 C12 C11 . . 118.62(14) ?
C13 C12 C11 . . 121.89(15) ?
C14 C13 C12 . . 119.54(16) ?
C14 C13 H13 . . 120.2 ?
C12 C13 H13 . . 120.2 ?
C15 C14 C13 . . 121.13(15) ?
C15 C14 H14 . . 119.4 ?
C13 C14 H14 . . 119.4 ?
C14 C15 C16 . . 119.65(15) ?
C14 C15 H15 . . 120.2 ?
C16 C15 H15 . . 120.2 ?
C17 C16 C15 . . 119.27(15) ?
C17 C16 C18 . . 118.39(14) ?
C15 C16 C18 . . 121.98(14) ?
C12 C17 C16 . . 121.02(15) ?
C12 C17 H17 . . 119.5 ?
C16 C17 H17 . . 119.5 ?
C20 C18 N3 . . 108.64(14) ?
C20 C18 C16 . . 132.68(15) ?
N3 C18 C16 . . 118.58(13) ?
N3 C19 O3 . . 115.20(15) ?
N3 C19 H19 . . 122.4 ?
O3 C19 H19 . . 122.4 ?
C18 C20 O3 . . 107.79(14) ?
C18 C20 C21 . . 135.76(16) ?
O3 C20 C21 . . 116.41(14) ?
C22 C21 C26 . . 119.41(15) ?
C22 C21 C20 . . 118.82(15) ?
C26 C21 C20 . . 121.77(15) ?
C23 C22 C21 . . 120.00(16) ?
C23 C22 H22 . . 120.0 ?
C21 C22 H22 . . 120.0 ?
C24 C23 C22 . . 120.79(16) ?
C24 C23 H23 . . 119.6 ?
C22 C23 H23 . . 119.6 ?
C23 C24 C25 . . 120.02(15) ?
C23 C24 H24 . . 120.0 ?
C25 C24 H24 . . 120.0 ?
C26 C25 C24 . . 119.20(15) ?
C26 C25 C27 . . 123.21(15) ?
C24 C25 C27 . . 117.46(14) ?
C25 C26 C21 . . 120.53(15) ?
C25 C26 H26 . . 119.7 ?
C21 C26 H26 . . 119.7 ?
C2 C27 N1 . . 108.48(15) ?
C2 C27 C25 . . 132.57(15) ?
N1 C27 C25 . . 118.31(14) ?

loop_
_geom_bond_atom_site_label_1
_geom_bond_atom_site_label_2
_geom_bond_site_symmetry_2
_geom_bond_distance
_geom_bond_publ_flag
O1 C1 . 1.339(2) ?
O1 C2 . 1.389(2) ?
O2 C10 . 1.343(2) ?
O2 C11 . 1.3852(19) ?
O3 C19 . 1.337(2) ?
O3 C20 . 1.389(2) ?
N1 C1 . 1.291(2) ?
N1 C27 . 1.401(2) ?
N2 C10 . 1.297(2) ?
N2 C9 . 1.400(2) ?
N3 C19 . 1.299(2) ?
N3 C18 . 1.400(2) ?
C1 H1 . 0.9500 ?
C2 C27 . 1.361(2) ?
C2 C3 . 1.474(2) ?
C3 C8 . 1.396(2) ?
C3 C4 . 1.399(2) ?
C4 C5 . 1.388(2) ?
C4 H4 . 0.9500 ?
C5 C6 . 1.385(2) ?
C5 H5 . 0.9500 ?
C6 C7 . 1.400(2) ?
C6 H6 . 0.9500 ?
C7 C8 . 1.398(2) ?
C7 C9 . 1.471(2) ?
C8 H8 . 0.9500 ?
C9 C11 . 1.357(2) ?
C10 H10 . 0.9500 ?
C11 C12 . 1.466(2) ?
C12 C17 . 1.394(2) ?
C12 C13 . 1.398(2) ?
C13 C14 . 1.389(2) ?
C13 H13 . 0.9500 ?
C14 C15 . 1.388(2) ?
C14 H14 . 0.9500 ?
C15 C16 . 1.398(2) ?
C15 H15 . 0.9500 ?
C16 C17 . 1.394(2) ?
C16 C18 . 1.482(2) ?
C17 H17 . 0.9500 ?
C18 C20 . 1.354(2) ?
C19 H19 . 0.9500 ?
C20 C21 . 1.464(2) ?
C21 C22 . 1.395(2) ?
C21 C26 . 1.401(2) ?
C22 C23 . 1.385(2) ?
C22 H22 . 0.9500 ?
C23 C24 . 1.384(3) ?
C23 H23 . 0.9500 ?
C24 C25 . 1.403(2) ?
C24 H24 . 0.9500 ?
C25 C26 . 1.395(2) ?
C25 C27 . 1.471(2) ?
C26 H26 . 0.9500 ?

loop_
_geom_torsion_atom_site_label_1
_geom_torsion_atom_site_label_2
_geom_torsion_atom_site_label_3
_geom_torsion_atom_site_label_4
_geom_torsion_site_symmetry_1
_geom_torsion_site_symmetry_2
_geom_torsion_site_symmetry_3
_geom_torsion_site_symmetry_4
_geom_torsion
_geom_torsion_publ_flag
C27 N1 C1 O1 . . . . -0.3(2) ?
C2 O1 C1 N1 . . . . 0.1(2) ?
C1 O1 C2 C27 . . . . 0.13(18) ?
C1 O1 C2 C3 . . . . 175.03(15) ?
C27 C2 C3 C8 . . . . -75.4(3) ?
O1 C2 C3 C8 . . . . 111.75(17) ?
C27 C2 C3 C4 . . . . 108.7(2) ?
O1 C2 C3 C4 . . . . -64.2(2) ?
C8 C3 C4 C5 . . . . 1.2(2) ?
C2 C3 C4 C5 . . . . 177.23(15) ?
C3 C4 C5 C6 . . . . -0.8(2) ?
C4 C5 C6 C7 . . . . 0.2(2) ?
C5 C6 C7 C8 . . . . 0.0(2) ?
C5 C6 C7 C9 . . . . -176.38(15) ?
C4 C3 C8 C7 . . . . -1.0(2) ?
C2 C3 C8 C7 . . . . -176.88(15) ?
C6 C7 C8 C3 . . . . 0.4(2) ?
C9 C7 C8 C3 . . . . 176.72(15) ?
C10 N2 C9 C11 . . . . -1.09(18) ?
C10 N2 C9 C7 . . . . 176.37(15) ?
C8 C7 C9 C11 . . . . 32.5(3) ?
C6 C7 C9 C11 . . . . -151.20(18) ?
C8 C7 C9 N2 . . . . -144.26(15) ?
C6 C7 C9 N2 . . . . 32.1(2) ?
C9 N2 C10 O2 . . . . 0.76(19) ?
C11 O2 C10 N2 . . . . -0.14(19) ?
N2 C9 C11 O2 . . . . 1.04(18) ?
C7 C9 C11 O2 . . . . -175.93(16) ?
N2 C9 C11 C12 . . . . -173.36(17) ?
C7 C9 C11 C12 . . . . 9.7(3) ?
C10 O2 C11 C9 . . . . -0.57(17) ?
C10 O2 C11 C12 . . . . 174.92(14) ?
C9 C11 C12 C17 . . . . 38.7(3) ?
O2 C11 C12 C17 . . . . -135.32(15) ?
C9 C11 C12 C13 . . . . -145.62(19) ?
O2 C11 C12 C13 . . . . 40.4(2) ?
C17 C12 C13 C14 . . . . 0.3(2) ?
C11 C12 C13 C14 . . . . -175.36(15) ?
C12 C13 C14 C15 . . . . 1.0(2) ?
C13 C14 C15 C16 . . . . -0.9(2) ?
C14 C15 C16 C17 . . . . -0.6(2) ?
C14 C15 C16 C18 . . . . 172.37(14) ?
C13 C12 C17 C16 . . . . -1.8(2) ?
C11 C12 C17 C16 . . . . 173.98(14) ?
C15 C16 C17 C12 . . . . 2.0(2) ?
C18 C16 C17 C12 . . . . -171.26(14) ?
C19 N3 C18 C20 . . . . -0.30(17) ?
C19 N3 C18 C16 . . . . -177.14(14) ?
C17 C16 C18 C20 . . . . -78.8(2) ?
C15 C16 C18 C20 . . . . 108.1(2) ?
C17 C16 C18 N3 . . . . 97.09(17) ?
C15 C16 C18 N3 . . . . -76.0(2) ?
C18 N3 C19 O3 . . . . -0.11(18) ?
C20 O3 C19 N3 . . . . 0.46(18) ?
N3 C18 C20 O3 . . . . 0.58(17) ?
C16 C18 C20 O3 . . . . 176.80(16) ?
N3 C18 C20 C21 . . . . 178.11(17) ?
C16 C18 C20 C21 . . . . -5.7(3) ?
C19 O3 C20 C18 . . . . -0.62(17) ?
C19 O3 C20 C21 . . . . -178.70(13) ?
C18 C20 C21 C22 . . . . -148.82(19) ?
O3 C20 C21 C22 . . . . 28.6(2) ?
C18 C20 C21 C26 . . . . 31.5(3) ?
O3 C20 C21 C26 . . . . -151.16(15) ?
C26 C21 C22 C23 . . . . -1.5(2) ?
C20 C21 C22 C23 . . . . 178.83(15) ?
C21 C22 C23 C24 . . . . -0.2(3) ?
C22 C23 C24 C25 . . . . 2.1(2) ?
C23 C24 C25 C26 . . . . -2.2(2) ?
C23 C24 C25 C27 . . . . 173.70(15) ?
C24 C25 C26 C21 . . . . 0.5(2) ?
C27 C25 C26 C21 . . . . -175.12(15) ?
C22 C21 C26 C25 . . . . 1.3(2) ?
C20 C21 C26 C25 . . . . -178.98(15) ?
O1 C2 C27 N1 . . . . -0.29(18) ?
C3 C2 C27 N1 . . . . -173.57(18) ?
O1 C2 C27 C25 . . . . 170.06(16) ?
C3 C2 C27 C25 . . . . -3.2(3) ?
C1 N1 C27 C2 . . . . 0.33(18) ?
C1 N1 C27 C25 . . . . -171.61(15) ?
C26 C25 C27 C2 . . . . 30.8(3) ?
C24 C25 C27 C2 . . . . -144.92(18) ?
C26 C25 C27 N1 . . . . -159.64(15) ?
C24 C25 C27 N1 . . . . 24.7(2) ?

_cod_database_fobs_code 2022515
